data_1533864
loop_
_publ_author_name
'Vidya, R.'
'Ravindran, P.'
'Fjellvag, H.'
'Kjekshus, A.'
'Hauback, B.C.'

_publ_section_title
;
 Magnetic properties of Ca-doped Sr Ru O3 from full-potential calculations
;
_journal_name_full 'Journal of Solid State Chemistry'
_journal_page_first 146
_journal_page_last 158
_journal_volume 177
_journal_year 2004
_chemical_formula_sum 'Ca O3 Ru'
_chemical_name_systematic 'Ca (Ru O3)'
_space_group_IT_number 62
_symmetry_space_group_name_Hall '-P 2ac 2n'
_symmetry_space_group_name_H-M 'P n m a'
_cell_angle_alpha 90
_cell_angle_beta 90
_cell_angle_gamma 90
_cell_formula_units_Z 4
_cell_length_a 5.5311
_cell_length_b 7.646
_cell_length_c 5.3408
_cell_volume 225.867
_citation_journal_id_ASTM JSSCBI
_cod_data_source_file Vidya_JSSCBI_2004_1677.cif
_cod_data_source_block Ca1O3Ru1
_cod_original_cell_volume 225.8666
_cod_original_formula_sum 'Ca1 O3 Ru1'
_cod_database_code 1533864

loop_
_symmetry_equiv_pos_as_xyz
x,y,z
-x+1/2,-y,z+1/2
x+1/2,-y+1/2,-z+1/2
-x,y+1/2,-z
-x,-y,-z
x-1/2,y,-z-1/2
-x-1/2,y-1/2,z-1/2
x,-y-1/2,z

loop_
_atom_site_label
_atom_site_type_symbol
_atom_site_fract_x
_atom_site_fract_y
_atom_site_fract_z
_atom_site_occupancy
_atom_site_U_iso_or_equiv
O2 O-2 0.202 0.4514 0.198 1 0.0
O1 O-2 0.0218 0.25 0.5939 1 0.0
Ca1 Ca+2 0.9443 0.25 0.0125 1 0.0
Ru1 Ru+4 0.5 0 0 1 0.0
